data_4309974
loop_
_publ_author_name
'Kazuko Matsumoto'
'Saiko Arai'
'Masahiko Ochiai'
'Wanzhi Chen'
'Ayako Nakata'
'Hiromi Nakai'
'Shuhei Kinoshita'

_publ_contact_author 'Kazuko Matsumoto'
_publ_contact_author_email kmatsu@waseda.jp
_publ_section_title
;
Synthesis of the Pivalamidate-Bridged Pentanuclear Platinum(II,III) Linear
Complexes with Pt...Pt Interactions
;
_journal_name_full 'Inorganic Chemistry'
_journal_page_first 8552
_journal_page_last 8560
_journal_paper_doi 10.1021/ic050942a
_journal_volume 44
_journal_year 2005
_chemical_formula_moiety 'C26 H62 Cl8 N8 O6 Pt5,2(C3 H6 O1)'
_chemical_formula_sum 'C32 H74 Cl8 N8 O8 Pt5'
_chemical_formula_weight 1958.04
_chemical_name_common 1a
_chemical_name_systematic
; 
tetrakis(\m~2~-Pivalamidato-N,O)-tetra-ammine-octa-chloro-penta-platinum(ii,iii)
;
_space_group_IT_number 29
_symmetry_cell_setting orthorhombic
_symmetry_space_group_name_Hall 'P 2c -2ac'
_symmetry_space_group_name_H-M 'P c a 21'
_atom_sites_solution_hydrogens geom
_atom_sites_solution_primary direct
_atom_sites_solution_secondary difmap
_audit_creation_method SHELXL-97
_cell_angle_alpha 90.00
_cell_angle_beta 90.00
_cell_angle_gamma 90.00
_cell_formula_units_Z 4
_cell_length_a 24.395(16)
_cell_length_b 15.425(11)
_cell_length_c 15.577(10)
_cell_measurement_reflns_used 1023
_cell_measurement_temperature 296(2)
_cell_measurement_theta_max 23.689
_cell_measurement_theta_min 2.8185
_cell_volume 5862(7)
_computing_cell_refinement 'Bruker XSCANS'
_computing_data_collection 'Bruker XSCANS'
_computing_data_reduction 'Bruker SHELXTL'
_computing_molecular_graphics 'Bruker SHELXTL'
_computing_publication_material 'Bruker SHELXTL'
_computing_structure_refinement 'SHELXL-97 (Sheldrick, 1997)'
_computing_structure_solution 'SHELXS-97 (Sheldrick, 1990)'
_diffrn_ambient_temperature 296(2)
_diffrn_detector_area_resol_mean 8.366
_diffrn_measured_fraction_theta_full 0.985
_diffrn_measured_fraction_theta_max 0.985
_diffrn_measurement_device_type 'Bruker P4'
_diffrn_measurement_method '\w scans'
_diffrn_radiation_monochromator graphite
_diffrn_radiation_source 'fine-focus sealed tube'
_diffrn_radiation_type MoK\a
_diffrn_radiation_wavelength 0.71073
_diffrn_reflns_av_R_equivalents 0.1084
_diffrn_reflns_av_sigmaI/netI 0.1409
_diffrn_reflns_limit_h_max 30
_diffrn_reflns_limit_h_min -30
_diffrn_reflns_limit_k_max 18
_diffrn_reflns_limit_k_min -19
_diffrn_reflns_limit_l_max 20
_diffrn_reflns_limit_l_min -18
_diffrn_reflns_number 35001
_diffrn_reflns_theta_full 27.52
_diffrn_reflns_theta_max 27.52
_diffrn_reflns_theta_min 1.32
_diffrn_standards_decay_% 2.11
_diffrn_standards_interval_time 484
_diffrn_standards_number 169
_exptl_absorpt_coefficient_mu 12.301
_exptl_absorpt_correction_T_max 0.5783
_exptl_absorpt_correction_T_min 0.0344
_exptl_absorpt_correction_type empirical
_exptl_crystal_colour block
_exptl_crystal_density_diffrn 2.219
_exptl_crystal_density_method 'not measured'
_exptl_crystal_description orange
_exptl_crystal_F_000 3648
_exptl_crystal_size_max 0.84
_exptl_crystal_size_mid 0.06
_exptl_crystal_size_min 0.05
_refine_diff_density_max 1.549
_refine_diff_density_min -1.149
_refine_diff_density_rms 0.226
_refine_ls_abs_structure_details 'Flack H D (1983), Acta Cryst. A39, 876-881'
_refine_ls_abs_structure_Flack 0.364(14)
_refine_ls_extinction_method none
_refine_ls_goodness_of_fit_ref 0.964
_refine_ls_hydrogen_treatment mixed
_refine_ls_matrix_type full
_refine_ls_number_parameters 572
_refine_ls_number_reflns 12617
_refine_ls_number_restraints 1
_refine_ls_restrained_S_all 0.964
_refine_ls_R_factor_all 0.1411
_refine_ls_R_factor_gt 0.0514
_refine_ls_shift/su_max 131.129
_refine_ls_shift/su_mean 0.274
_refine_ls_structure_factor_coef Fsqd
_refine_ls_weighting_details 'calc w=1/[\s^2^(Fo^2^)+(0.0396P)^2^+0.0000P] where P=(Fo^2^+2Fc^2^)/3'
_refine_ls_weighting_scheme calc
_refine_ls_wR_factor_gt 0.0927
_refine_ls_wR_factor_ref 0.1198
_reflns_number_gt 6934
_reflns_number_total 12617
_reflns_threshold_expression >2sigma(I)
_cod_data_source_file ic050942asi20050609_113344.cif
_cod_data_source_block sai1108
_cod_depositor_comments
;
The following automatic conversions were performed:
'_symmetry_cell_setting' value 'Orthorhombic' changed to 'orthorhombic'
according to '/home/saulius/struct/CIF-dictionaries/cif_core.dic'
dictionary named 'cif_core.dic' version 2.4.1 from 2010-06-29.

Automatic conversion script
Id: cif_fix_enum 1527 2010-12-29 10:47:43Z saulius 
;
_cod_database_code 4309974

loop_
_symmetry_equiv_pos_as_xyz
'x, y, z'
'-x, -y, z+1/2'
'x+1/2, -y, z'
'-x+1/2, y, z+1/2'

loop_
_atom_site_label
_atom_site_type_symbol
_atom_site_fract_x
_atom_site_fract_y
_atom_site_fract_z
_atom_site_U_iso_or_equiv
_atom_site_adp_type
_atom_site_occupancy
_atom_site_symmetry_multiplicity
_atom_site_calc_flag
_atom_site_refinement_flags
_atom_site_disorder_assembly
_atom_site_disorder_group
Pt4 Pt 0.27370(3) 0.52191(5) 0.13032(5) 0.03748(19) Uani 1 1 d . . .
Pt2 Pt 0.28374(3) 0.17414(5) 0.30696(5) 0.0379(2) Uani 1 1 d . . .
Pt3 Pt 0.28227(3) 0.34847(5) 0.21953(6) 0.04206(18) Uani 1 1 d . . .
Pt1 Pt 0.30845(3) 0.02593(5) 0.39049(6) 0.0430(2) Uani 1 1 d . . .
Pt5 Pt 0.29323(3) 0.67157(5) 0.04607(6) 0.0443(2) Uani 1 1 d . . .
Cl5 Cl 0.2799(3) 0.2782(4) 0.0898(3) 0.0691(17) Uani 1 1 d . . .
Cl6 Cl 0.3770(2) 0.3516(4) 0.2155(5) 0.0644(14) Uani 1 1 d . . .
Cl8 Cl 0.1872(2) 0.3460(4) 0.2241(5) 0.0690(15) Uani 1 1 d . . .
Cl4 Cl 0.2311(2) 0.6493(4) -0.0606(4) 0.0688(17) Uani 1 1 d . . .
Cl7 Cl 0.2842(3) 0.4187(4) 0.3516(4) 0.0713(18) Uani 1 1 d . . .
Cl1 Cl 0.2396(2) 0.0386(4) 0.4924(4) 0.0736(19) Uani 1 1 d . . .
Cl3 Cl 0.2310(3) 0.7492(4) 0.1248(5) 0.091(2) Uani 1 1 d . . .
Cl2 Cl 0.2557(3) -0.0611(4) 0.3055(5) 0.086(2) Uani 1 1 d . . .
N7 N 0.2190(6) 0.5679(10) 0.2204(12) 0.052(4) Uani 1 1 d . . .
H7A H 0.2242 0.5402 0.2699 0.078 Uiso 1 1 calc R . .
H7B H 0.1849 0.5588 0.2022 0.078 Uiso 1 1 calc R . .
H7C H 0.2243 0.6244 0.2281 0.078 Uiso 1 1 calc R . .
N4 N 0.2271(5) 0.1287(10) 0.2197(12) 0.047(4) Uani 1 1 d . . .
H4A H 0.2443 0.1103 0.1728 0.070 Uiso 1 1 calc R . .
H4B H 0.2040 0.1712 0.2058 0.070 Uiso 1 1 calc R . .
H4C H 0.2084 0.0850 0.2429 0.070 Uiso 1 1 calc R . .
O2 O 0.3573(7) 0.0981(9) 0.4660(9) 0.067(5) Uani 1 1 d . . .
O4 O 0.3490(6) 0.6941(10) 0.1383(11) 0.074(5) Uani 1 1 d . . .
O3 O 0.3506(5) 0.6042(10) -0.0190(10) 0.062(4) Uani 1 1 d . . .
O1 O 0.3701(6) 0.0166(10) 0.3059(11) 0.071(5) Uani 1 1 d . . .
N8 N 0.2094(6) 0.4766(11) 0.0576(11) 0.059(5) Uani 1 1 d . . .
H8A H 0.1806 0.5112 0.0644 0.088 Uiso 1 1 calc R . .
H8B H 0.2008 0.4232 0.0744 0.088 Uiso 1 1 calc R . .
H8C H 0.2191 0.4758 0.0025 0.088 Uiso 1 1 calc R . .
N6 N 0.3364(6) 0.5644(10) 0.2030(10) 0.045(4) Uani 1 1 d . . .
H6 H 0.3469 0.5311 0.2442 0.054 Uiso 1 1 calc R . .
N1 N 0.3419(6) 0.1282(10) 0.2294(12) 0.046(4) Uani 1 1 d . . .
H1 H 0.3455 0.1550 0.1813 0.056 Uiso 1 1 calc R . .
N5 N 0.3279(6) 0.4784(11) 0.0447(11) 0.052(4) Uani 1 1 d . . .
H5 H 0.3310 0.4230 0.0416 0.062 Uiso 1 1 calc R . .
N2 N 0.3411(6) 0.2209(10) 0.3897(11) 0.047(4) Uani 1 1 d . . .
H2 H 0.3478 0.2756 0.3875 0.056 Uiso 1 1 calc R . .
N3 N 0.2243(5) 0.2214(10) 0.3865(11) 0.048(4) Uani 1 1 d . . .
H3A H 0.2266 0.1953 0.4373 0.072 Uiso 1 1 calc R . .
H3B H 0.1915 0.2114 0.3637 0.072 Uiso 1 1 calc R . .
H3C H 0.2289 0.2782 0.3933 0.072 Uiso 1 1 calc R . .
C6 C 0.3693(8) 0.1752(14) 0.4466(14) 0.045(5) Uani 1 1 d . . .
C17 C 0.4092(8) 0.6617(14) 0.2571(15) 0.057(7) Uani 1 1 d . . .
C1 C 0.3736(9) 0.0662(14) 0.2409(16) 0.057(6) Uani 1 1 d . . .
C16 C 0.3621(9) 0.6359(16) 0.1939(15) 0.059(6) Uani 1 1 d . . .
C11 C 0.3591(8) 0.5222(14) -0.0069(13) 0.045(5) Uani 1 1 d . . .
C22 C 0.3799(10) -0.0692(15) 0.5176(17) 0.062(7) Uani 1 1 d . . .
C7 C 0.4153(9) 0.2202(17) 0.4948(17) 0.068(7) Uani 1 1 d . . .
C12 C 0.4065(8) 0.4831(13) -0.0526(13) 0.044(5) Uani 1 1 d . . .
C15 C 0.4078(10) 0.3838(15) -0.0482(19) 0.083(9) Uani 1 1 d . . .
H15A H 0.4095 0.3657 0.0107 0.124 Uiso 1 1 calc R . .
H15B H 0.4394 0.3626 -0.0784 0.124 Uiso 1 1 calc R . .
H15C H 0.3752 0.3608 -0.0743 0.124 Uiso 1 1 calc R . .
C21 C 0.3402(9) -0.0837(14) 0.4516(14) 0.061(6) Uani 1 1 d . . .
H21A H 0.3098 -0.1157 0.4764 0.074 Uiso 1 1 calc R . .
H21B H 0.3568 -0.1205 0.4082 0.074 Uiso 1 1 calc R . .
O8 O 0.1068(8) 0.5786(16) 0.1351(15) 0.119(8) Uani 1 1 d . . .
C20 C 0.3933(8) 0.7425(14) 0.3049(14) 0.059(6) Uani 1 1 d . . .
H20A H 0.3595 0.7327 0.3351 0.089 Uiso 1 1 calc R . .
H20B H 0.3886 0.7893 0.2649 0.089 Uiso 1 1 calc R . .
H20C H 0.4216 0.7572 0.3452 0.089 Uiso 1 1 calc R . .
C28 C 0.0851(9) 0.0932(19) 0.3531(17) 0.070(8) Uani 1 1 d . . .
O5 O 0.4285(8) -0.0723(14) 0.5052(16) 0.130(9) Uani 1 1 d . . .
C25 C 0.3655(12) 0.7746(15) -0.072(2) 0.078(8) Uani 1 1 d . . .
O7 O 0.1232(7) 0.1320(16) 0.3171(17) 0.131(9) Uani 1 1 d . . .
C24 C 0.3208(8) 0.7900(12) -0.0077(15) 0.055(6) Uani 1 1 d . . .
H24A H 0.2903 0.8192 -0.0352 0.067 Uiso 1 1 calc R . .
H24B H 0.3344 0.8273 0.0377 0.067 Uiso 1 1 calc R . .
C26 C 0.3483(11) 0.7622(17) -0.1653(18) 0.088(9) Uani 1 1 d . . .
H26A H 0.3510 0.8165 -0.1951 0.131 Uiso 1 1 calc R . .
H26B H 0.3112 0.7419 -0.1673 0.131 Uiso 1 1 calc R . .
H26C H 0.3719 0.7204 -0.1921 0.131 Uiso 1 1 calc R . .
C10 C 0.4085(15) 0.198(2) 0.589(2) 0.132(14) Uani 1 1 d . . .
H10A H 0.4420 0.2110 0.6192 0.198 Uiso 1 1 calc R . .
H10B H 0.3999 0.1380 0.5954 0.198 Uiso 1 1 calc R . .
H10C H 0.3793 0.2326 0.6131 0.198 Uiso 1 1 calc R . .
C31 C 0.0754(11) 0.636(2) 0.1234(18) 0.084(8) Uani 1 1 d . . .
C18 C 0.4604(9) 0.6844(18) 0.1991(18) 0.102(11) Uani 1 1 d . . .
H18A H 0.4917 0.6948 0.2350 0.153 Uiso 1 1 calc R . .
H18B H 0.4527 0.7354 0.1660 0.153 Uiso 1 1 calc R . .
H18C H 0.4680 0.6368 0.1612 0.153 Uiso 1 1 calc R . .
C23 C 0.3576(12) -0.0488(17) 0.6045(17) 0.094(9) Uani 1 1 d . . .
H23A H 0.3335 -0.0945 0.6225 0.142 Uiso 1 1 calc R . .
H23B H 0.3376 0.0048 0.6023 0.142 Uiso 1 1 calc R . .
H23C H 0.3873 -0.0435 0.6446 0.142 Uiso 1 1 calc R . .
C19 C 0.4250(10) 0.5881(17) 0.314(2) 0.099(10) Uani 1 1 d . . .
H19A H 0.4471 0.6093 0.3604 0.148 Uiso 1 1 calc R . .
H19B H 0.4455 0.5463 0.2815 0.148 Uiso 1 1 calc R . .
H19C H 0.3925 0.5613 0.3366 0.148 Uiso 1 1 calc R . .
C3 C 0.4039(17) -0.036(2) 0.132(3) 0.20(2) Uani 1 1 d . . .
H3D H 0.4065 -0.0284 0.0706 0.293 Uiso 1 1 calc R . .
H3E H 0.3668 -0.0490 0.1471 0.293 Uiso 1 1 calc R . .
H3F H 0.4275 -0.0820 0.1495 0.293 Uiso 1 1 calc R . .
C2 C 0.4218(9) 0.050(2) 0.1773(16) 0.078(8) Uani 1 1 d . . .
C27 C 0.0920(15) 0.001(2) 0.365(3) 0.145(15) Uani 1 1 d . . .
H27A H 0.0853 -0.0288 0.3122 0.218 Uiso 1 1 calc R . .
H27B H 0.0666 -0.0193 0.4080 0.218 Uiso 1 1 calc R . .
H27C H 0.1288 -0.0109 0.3841 0.218 Uiso 1 1 calc R . .
C13 C 0.4079(15) 0.507(2) -0.148(2) 0.131(14) Uani 1 1 d . . .
H13A H 0.3802 0.4744 -0.1782 0.196 Uiso 1 1 calc R . .
H13B H 0.4432 0.4928 -0.1716 0.196 Uiso 1 1 calc R . .
H13C H 0.4011 0.5676 -0.1550 0.196 Uiso 1 1 calc R . .
O6 O 0.4102(9) 0.789(2) -0.050(2) 0.204(17) Uani 1 1 d . . .
C14 C 0.4561(10) 0.523(2) -0.011(3) 0.150(16) Uani 1 1 d . . .
H14A H 0.4525 0.5854 -0.0116 0.225 Uiso 1 1 calc R . .
H14B H 0.4884 0.5069 -0.0420 0.225 Uiso 1 1 calc R . .
H14C H 0.4589 0.5037 0.0474 0.225 Uiso 1 1 calc R . .
C8 C 0.4153(12) 0.314(2) 0.496(3) 0.129(14) Uani 1 1 d . . .
H8D H 0.3813 0.3342 0.5194 0.194 Uiso 1 1 calc R . .
H8E H 0.4197 0.3352 0.4387 0.194 Uiso 1 1 calc R . .
H8F H 0.4451 0.3339 0.5310 0.194 Uiso 1 1 calc R . .
C9 C 0.4668(10) 0.178(3) 0.462(3) 0.24(3) Uani 1 1 d . . .
H9A H 0.4836 0.2152 0.4204 0.365 Uiso 1 1 calc R . .
H9B H 0.4580 0.1235 0.4368 0.365 Uiso 1 1 calc R . .
H9C H 0.4916 0.1696 0.5094 0.365 Uiso 1 1 calc R . .
C4 C 0.4290(17) 0.118(2) 0.108(2) 0.18(2) Uani 1 1 d . . .
H4D H 0.4229 0.1743 0.1322 0.265 Uiso 1 1 calc R . .
H4E H 0.4030 0.1074 0.0631 0.265 Uiso 1 1 calc R . .
H4F H 0.4655 0.1144 0.0857 0.265 Uiso 1 1 calc R . .
C5 C 0.4729(15) 0.044(4) 0.221(3) 0.32(4) Uani 1 1 d . . .
H5A H 0.4665 0.0355 0.2810 0.484 Uiso 1 1 calc R . .
H5B H 0.4933 0.0967 0.2125 0.484 Uiso 1 1 calc R . .
H5C H 0.4933 -0.0040 0.1982 0.484 Uiso 1 1 calc R . .
C32 C 0.0828(13) 0.696(2) 0.053(3) 0.164(18) Uani 1 1 d . . .
H32A H 0.1122 0.6763 0.0172 0.246 Uiso 1 1 calc R . .
H32B H 0.0916 0.7524 0.0756 0.246 Uiso 1 1 calc R . .
H32C H 0.0496 0.6993 0.0204 0.246 Uiso 1 1 calc R . .
C29 C 0.0358(12) 0.141(2) 0.377(2) 0.137(13) Uani 1 1 d . . .
H29A H 0.0388 0.1597 0.4360 0.205 Uiso 1 1 calc R . .
H29B H 0.0043 0.1043 0.3712 0.205 Uiso 1 1 calc R . .
H29C H 0.0318 0.1909 0.3408 0.205 Uiso 1 1 calc R . .
C30 C 0.0256(11) 0.645(2) 0.179(3) 0.175(19) Uani 1 1 d . . .
H30A H 0.0065 0.5908 0.1807 0.262 Uiso 1 1 calc R . .
H30B H 0.0019 0.6888 0.1550 0.262 Uiso 1 1 calc R . .
H30C H 0.0363 0.6617 0.2356 0.262 Uiso 1 1 calc R . .

loop_
_atom_site_aniso_label
_atom_site_aniso_U_11
_atom_site_aniso_U_22
_atom_site_aniso_U_33
_atom_site_aniso_U_23
_atom_site_aniso_U_13
_atom_site_aniso_U_12
Pt4 0.0416(4) 0.0354(4) 0.0354(4) 0.0000(4) 0.0009(4) -0.0010(3)
Pt2 0.0435(4) 0.0358(5) 0.0345(5) -0.0001(4) 0.0005(4) -0.0019(3)
Pt3 0.0597(5) 0.0348(4) 0.0316(4) -0.0009(3) 0.0006(4) -0.0018(4)
Pt1 0.0521(5) 0.0348(4) 0.0421(5) -0.0003(4) -0.0015(4) -0.0025(4)
Pt5 0.0520(4) 0.0331(5) 0.0479(5) 0.0026(4) -0.0006(4) 0.0018(4)
Cl5 0.118(5) 0.059(4) 0.030(3) -0.006(3) 0.009(3) -0.008(4)
Cl6 0.060(3) 0.053(3) 0.079(4) 0.013(3) 0.002(4) 0.004(3)
Cl8 0.065(3) 0.070(3) 0.071(4) 0.016(3) 0.000(4) 0.001(3)
Cl4 0.068(4) 0.082(4) 0.057(4) 0.016(3) -0.014(3) -0.010(3)
Cl7 0.126(5) 0.046(3) 0.042(4) -0.011(3) -0.008(3) 0.008(3)
Cl1 0.067(4) 0.075(4) 0.078(5) 0.023(4) 0.023(3) -0.002(3)
Cl3 0.130(6) 0.060(4) 0.084(5) 0.006(4) 0.031(5) 0.037(4)
Cl2 0.116(5) 0.050(4) 0.093(5) -0.013(4) -0.030(5) -0.024(4)
N7 0.060(10) 0.039(9) 0.058(11) -0.005(10) 0.018(10) 0.017(8)
N4 0.035(8) 0.061(12) 0.045(10) -0.016(10) -0.003(8) -0.003(7)
O2 0.125(13) 0.033(9) 0.043(9) 0.010(7) -0.006(9) -0.023(9)
O4 0.094(11) 0.054(10) 0.073(13) 0.010(10) -0.027(11) -0.025(8)
O3 0.049(8) 0.053(10) 0.084(12) 0.017(9) 0.029(8) 0.007(7)
O1 0.074(10) 0.075(11) 0.065(12) 0.017(10) 0.007(10) 0.019(9)
N8 0.068(11) 0.068(13) 0.041(11) 0.015(10) 0.006(9) -0.012(10)
N6 0.059(10) 0.039(10) 0.037(11) 0.016(8) -0.001(8) -0.022(8)
N1 0.046(9) 0.037(11) 0.056(12) 0.013(10) 0.000(9) 0.000(8)
N5 0.053(10) 0.050(11) 0.052(11) -0.005(10) 0.007(9) 0.004(8)
N2 0.065(10) 0.033(9) 0.043(10) -0.003(9) -0.015(10) 0.005(8)
N3 0.059(10) 0.042(10) 0.043(10) 0.002(9) -0.006(9) 0.016(8)
C6 0.043(11) 0.046(14) 0.047(14) -0.011(11) 0.007(10) -0.003(10)
C17 0.050(12) 0.038(13) 0.083(18) 0.018(13) -0.028(12) -0.009(10)
C1 0.067(15) 0.039(14) 0.065(17) 0.002(12) 0.004(13) -0.012(12)
C16 0.052(13) 0.063(17) 0.062(18) -0.018(13) -0.021(11) 0.008(12)
C11 0.056(13) 0.050(14) 0.031(12) 0.002(11) -0.005(10) -0.007(11)
C22 0.062(16) 0.050(15) 0.07(2) -0.004(13) -0.003(14) 0.025(12)
C7 0.045(14) 0.08(2) 0.08(2) 0.003(16) -0.033(13) -0.012(13)
C12 0.048(12) 0.046(13) 0.038(13) 0.000(10) 0.019(10) -0.008(10)
C15 0.073(16) 0.063(18) 0.11(2) -0.014(17) 0.029(16) 0.012(13)
C21 0.066(15) 0.064(16) 0.055(16) -0.006(12) 0.005(12) 0.026(12)
O8 0.102(15) 0.15(2) 0.104(18) 0.006(17) 0.011(14) 0.035(15)
C20 0.077(14) 0.058(15) 0.043(14) -0.004(12) 0.005(12) 0.003(11)
C28 0.043(14) 0.09(2) 0.08(2) 0.015(16) -0.015(12) -0.018(14)
O5 0.077(13) 0.127(19) 0.19(3) 0.072(17) 0.014(14) 0.024(12)
C25 0.083(19) 0.035(14) 0.11(3) 0.034(14) 0.017(18) -0.004(13)
O7 0.072(13) 0.15(2) 0.17(2) 0.053(18) 0.005(15) -0.027(13)
C24 0.071(15) 0.021(11) 0.075(17) 0.011(10) -0.017(13) 0.005(10)
C26 0.097(19) 0.08(2) 0.09(2) 0.014(16) 0.013(17) 0.054(16)
C10 0.18(4) 0.12(3) 0.09(3) -0.02(2) -0.04(3) -0.03(3)
C31 0.074(19) 0.12(3) 0.060(18) -0.008(19) -0.011(16) -0.028(17)
C18 0.060(15) 0.14(3) 0.11(3) -0.05(2) 0.031(16) -0.031(16)
C23 0.14(3) 0.08(2) 0.07(2) 0.008(15) 0.003(18) 0.006(17)
C19 0.085(18) 0.08(2) 0.13(3) 0.01(2) -0.02(2) 0.002(15)
C3 0.27(5) 0.14(4) 0.18(4) -0.10(3) 0.12(4) -0.03(3)
C2 0.050(14) 0.14(3) 0.048(15) -0.011(17) 0.017(12) 0.016(15)
C27 0.15(3) 0.12(3) 0.16(4) 0.02(3) -0.04(3) 0.00(2)
C13 0.16(3) 0.13(3) 0.11(3) 0.06(2) 0.03(2) 0.04(2)
O6 0.067(14) 0.26(3) 0.29(4) 0.11(3) -0.034(19) -0.079(18)
C14 0.037(15) 0.21(4) 0.20(4) -0.10(3) 0.02(2) -0.031(18)
C8 0.11(2) 0.09(3) 0.19(4) -0.01(2) -0.07(2) -0.042(19)
C9 0.018(14) 0.35(6) 0.36(7) -0.19(5) 0.01(2) -0.06(2)
C4 0.26(5) 0.14(3) 0.13(3) 0.05(3) 0.13(3) 0.06(3)
C5 0.09(3) 0.77(13) 0.11(3) -0.08(6) 0.00(3) 0.16(5)
C32 0.14(3) 0.17(4) 0.19(4) 0.13(3) -0.02(3) -0.02(2)
C29 0.11(2) 0.20(4) 0.10(3) 0.01(3) 0.02(2) 0.06(2)
C30 0.054(17) 0.25(5) 0.22(5) 0.01(4) 0.01(2) 0.05(2)

loop_
_atom_type_symbol
_atom_type_description
_atom_type_scat_dispersion_real
_atom_type_scat_dispersion_imag
_atom_type_scat_source
C C 0.0033 0.0016 'International Tables Vol C Tables 4.2.6.8 and 6.1.1.4'
H H 0.0000 0.0000 'International Tables Vol C Tables 4.2.6.8 and 6.1.1.4'
N N 0.0061 0.0033 'International Tables Vol C Tables 4.2.6.8 and 6.1.1.4'
O O 0.0106 0.0060 'International Tables Vol C Tables 4.2.6.8 and 6.1.1.4'
Cl Cl 0.1484 0.1585 'International Tables Vol C Tables 4.2.6.8 and 6.1.1.4'
Pt Pt -1.7033 8.3905 'International Tables Vol C Tables 4.2.6.8 and 6.1.1.4'

loop_
_geom_angle_atom_site_label_1
_geom_angle_atom_site_label_2
_geom_angle_atom_site_label_3
_geom_angle
_geom_angle_site_symmetry_1
_geom_angle_site_symmetry_3
_geom_angle_publ_flag
N5 Pt4 N6 89.0(6) . . ?
N5 Pt4 N8 91.3(7) . . ?
N6 Pt4 N8 178.9(6) . . ?
N5 Pt4 N7 178.8(7) . . ?
N6 Pt4 N7 89.8(7) . . ?
N8 Pt4 N7 89.9(7) . . ?
N5 Pt4 Pt5 81.1(5) . . ?
N6 Pt4 Pt5 82.0(4) . . ?
N8 Pt4 Pt5 99.1(4) . . ?
N7 Pt4 Pt5 98.7(4) . . ?
N5 Pt4 Pt3 87.9(5) . . ?
N6 Pt4 Pt3 88.7(4) . . ?
N8 Pt4 Pt3 90.3(5) . . ?
N7 Pt4 Pt3 92.1(5) . . ?
Pt5 Pt4 Pt3 165.70(4) . . ?
N1 Pt2 N2 91.2(6) . . ?
N1 Pt2 N3 179.9(7) . . ?
N2 Pt2 N3 88.7(6) . . ?
N1 Pt2 N4 87.5(7) . . ?
N2 Pt2 N4 178.0(7) . . ?
N3 Pt2 N4 92.6(6) . . ?
N1 Pt2 Pt1 80.3(5) . . ?
N2 Pt2 Pt1 80.9(4) . . ?
N3 Pt2 Pt1 99.7(4) . . ?
N4 Pt2 Pt1 100.3(5) . . ?
N1 Pt2 Pt3 93.0(4) . . ?
N2 Pt2 Pt3 88.7(4) . . ?
N3 Pt2 Pt3 87.0(4) . . ?
N4 Pt2 Pt3 89.9(5) . . ?
Pt1 Pt2 Pt3 167.47(4) . . ?
Cl5 Pt3 Cl6 90.6(3) . . ?
Cl5 Pt3 Cl8 89.7(3) . . ?
Cl6 Pt3 Cl8 179.7(3) . . ?
Cl5 Pt3 Cl7 179.5(2) . . ?
Cl6 Pt3 Cl7 89.7(3) . . ?
Cl8 Pt3 Cl7 90.1(3) . . ?
Cl5 Pt3 Pt2 88.69(16) . . ?
Cl6 Pt3 Pt2 91.08(15) . . ?
Cl8 Pt3 Pt2 89.06(16) . . ?
Cl7 Pt3 Pt2 90.88(16) . . ?
Cl5 Pt3 Pt4 90.64(16) . . ?
Cl6 Pt3 Pt4 92.19(15) . . ?
Cl8 Pt3 Pt4 87.67(16) . . ?
Cl7 Pt3 Pt4 89.77(15) . . ?
Pt2 Pt3 Pt4 176.67(3) . . ?
O1 Pt1 O2 88.8(7) . . ?
O1 Pt1 C21 87.9(7) . . ?
O2 Pt1 C21 87.8(8) . . ?
O1 Pt1 Cl2 90.0(5) . . ?
O2 Pt1 Cl2 177.4(5) . . ?
C21 Pt1 Cl2 89.8(7) . . ?
O1 Pt1 Cl1 177.7(5) . . ?
O2 Pt1 Cl1 89.0(5) . . ?
C21 Pt1 Cl1 91.4(6) . . ?
Cl2 Pt1 Cl1 92.2(3) . . ?
O1 Pt1 Pt2 84.9(4) . . ?
O2 Pt1 Pt2 86.9(4) . . ?
C21 Pt1 Pt2 171.1(6) . . ?
Cl2 Pt1 Pt2 95.32(18) . . ?
Cl1 Pt1 Pt2 95.58(15) . . ?
O4 Pt5 O3 88.8(7) . . ?
O4 Pt5 C24 85.4(7) . . ?
O3 Pt5 C24 91.5(7) . . ?
O4 Pt5 Cl4 178.4(5) . . ?
O3 Pt5 Cl4 91.0(5) . . ?
C24 Pt5 Cl4 93.1(6) . . ?
O4 Pt5 Cl3 88.6(6) . . ?
O3 Pt5 Cl3 177.3(5) . . ?
C24 Pt5 Cl3 88.3(6) . . ?
Cl4 Pt5 Cl3 91.7(3) . . ?
O4 Pt5 Pt4 85.4(4) . . ?
O3 Pt5 Pt4 85.8(4) . . ?
C24 Pt5 Pt4 170.4(6) . . ?
Cl4 Pt5 Pt4 96.20(16) . . ?
Cl3 Pt5 Pt4 94.02(18) . . ?
C6 O2 Pt1 121.4(14) . . ?
C16 O4 Pt5 122.0(13) . . ?
C11 O3 Pt5 122.7(13) . . ?
C1 O1 Pt1 122.0(15) . . ?
C16 N6 Pt4 126.3(14) . . ?
C1 N1 Pt2 129.0(17) . . ?
C11 N5 Pt4 129.0(15) . . ?
C6 N2 Pt2 126.3(13) . . ?
O2 C6 N2 122.7(18) . . ?
O2 C6 C7 119(2) . . ?
N2 C6 C7 118.2(19) . . ?
C19 C17 C20 114(2) . . ?
C19 C17 C16 111.7(19) . . ?
C20 C17 C16 109.5(17) . . ?
C19 C17 C18 108(2) . . ?
C20 C17 C18 107.6(18) . . ?
C16 C17 C18 106.1(19) . . ?
N1 C1 O1 122(2) . . ?
N1 C1 C2 120(2) . . ?
O1 C1 C2 118(2) . . ?
N6 C16 O4 123.6(19) . . ?
N6 C16 C17 121(2) . . ?
O4 C16 C17 115(2) . . ?
O3 C11 N5 120.3(19) . . ?
O3 C11 C12 116.8(18) . . ?
N5 C11 C12 122.9(19) . . ?
O5 C22 C21 123(3) . . ?
O5 C22 C23 121(3) . . ?
C21 C22 C23 116(2) . . ?
C8 C7 C9 116(3) . . ?
C8 C7 C10 102(3) . . ?
C9 C7 C10 109(3) . . ?
C8 C7 C6 118(2) . . ?
C9 C7 C6 105(2) . . ?
C10 C7 C6 107(2) . . ?
C11 C12 C14 104.6(18) . . ?
C11 C12 C15 113.5(17) . . ?
C14 C12 C15 112(2) . . ?
C11 C12 C13 113(2) . . ?
C14 C12 C13 108(2) . . ?
C15 C12 C13 106(2) . . ?
C22 C21 Pt1 116.9(16) . . ?
O7 C28 C27 117(3) . . ?
O7 C28 C29 119(3) . . ?
C27 C28 C29 124(3) . . ?
O6 C25 C24 117(3) . . ?
O6 C25 C26 124(3) . . ?
C24 C25 C26 117(2) . . ?
C25 C24 Pt5 111.0(13) . . ?
O8 C31 C32 121(3) . . ?
O8 C31 C30 120(3) . . ?
C32 C31 C30 119(3) . . ?
C5 C2 C4 107(3) . . ?
C5 C2 C1 112(2) . . ?
C4 C2 C1 116(2) . . ?
C5 C2 C3 114(3) . . ?
C4 C2 C3 107(3) . . ?
C1 C2 C3 102(2) . . ?

loop_
_geom_bond_atom_site_label_1
_geom_bond_atom_site_label_2
_geom_bond_distance
_geom_bond_site_symmetry_2
_geom_bond_publ_flag
Pt4 N5 1.994(16) . ?
Pt4 N6 2.013(15) . ?
Pt4 N8 2.056(17) . ?
Pt4 N7 2.062(15) . ?
Pt4 Pt5 2.6980(18) . ?
Pt4 Pt3 3.022(2) . ?
Pt2 N1 1.993(17) . ?
Pt2 N2 2.035(15) . ?
Pt2 N3 2.043(14) . ?
Pt2 N4 2.061(15) . ?
Pt2 Pt1 2.6986(18) . ?
Pt2 Pt3 3.014(2) . ?
Pt3 Cl5 2.294(6) . ?
Pt3 Cl6 2.312(5) . ?
Pt3 Cl8 2.320(5) . ?
Pt3 Cl7 2.325(6) . ?
Pt1 O1 2.004(15) . ?
Pt1 O2 2.010(14) . ?
Pt1 C21 2.09(2) . ?
Pt1 Cl2 2.283(6) . ?
Pt1 Cl1 2.319(6) . ?
Pt5 O4 2.009(15) . ?
Pt5 O3 2.017(13) . ?
Pt5 C24 2.119(19) . ?
Pt5 Cl4 2.274(6) . ?
Pt5 Cl3 2.289(6) . ?
O2 C6 1.26(2) . ?
O4 C16 1.29(3) . ?
O3 C11 1.30(2) . ?
O1 C1 1.27(2) . ?
N6 C16 1.28(3) . ?
N1 C1 1.24(2) . ?
N5 C11 1.30(2) . ?
N2 C6 1.33(2) . ?
C6 C7 1.52(3) . ?
C17 C19 1.49(3) . ?
C17 C20 1.50(3) . ?
C17 C16 1.56(3) . ?
C17 C18 1.58(3) . ?
C1 C2 1.56(3) . ?
C11 C12 1.49(3) . ?
C22 O5 1.20(3) . ?
C22 C21 1.43(3) . ?
C22 C23 1.49(3) . ?
C7 C8 1.44(3) . ?
C7 C9 1.50(4) . ?
C7 C10 1.52(4) . ?
C12 C14 1.51(3) . ?
C12 C15 1.53(3) . ?
C12 C13 1.54(3) . ?
O8 C31 1.19(3) . ?
C28 O7 1.24(3) . ?
C28 C27 1.45(4) . ?
C28 C29 1.46(3) . ?
C25 O6 1.17(3) . ?
C25 C24 1.51(3) . ?
C25 C26 1.52(3) . ?
C31 C32 1.44(4) . ?
C31 C30 1.50(4) . ?
C3 C2 1.57(4) . ?
C2 C5 1.42(4) . ?
C2 C4 1.50(4) . ?

loop_
_geom_torsion_atom_site_label_1
_geom_torsion_atom_site_label_2
_geom_torsion_atom_site_label_3
_geom_torsion_atom_site_label_4
_geom_torsion
_geom_torsion_site_symmetry_1
_geom_torsion_site_symmetry_2
_geom_torsion_site_symmetry_3
_geom_torsion_site_symmetry_4
_geom_torsion_publ_flag
N1 Pt2 Pt3 Cl5 46.8(5) . . . . ?
N2 Pt2 Pt3 Cl5 137.9(5) . . . . ?
N3 Pt2 Pt3 Cl5 -133.3(5) . . . . ?
N4 Pt2 Pt3 Cl5 -40.7(5) . . . . ?
Pt1 Pt2 Pt3 Cl5 104.1(2) . . . . ?
N1 Pt2 Pt3 Cl6 -43.8(5) . . . . ?
N2 Pt2 Pt3 Cl6 47.3(5) . . . . ?
N3 Pt2 Pt3 Cl6 136.1(5) . . . . ?
N4 Pt2 Pt3 Cl6 -131.3(5) . . . . ?
Pt1 Pt2 Pt3 Cl6 13.5(3) . . . . ?
N1 Pt2 Pt3 Cl8 136.5(5) . . . . ?
N2 Pt2 Pt3 Cl8 -132.4(5) . . . . ?
N3 Pt2 Pt3 Cl8 -43.6(5) . . . . ?
N4 Pt2 Pt3 Cl8 49.0(5) . . . . ?
Pt1 Pt2 Pt3 Cl8 -166.2(3) . . . . ?
N1 Pt2 Pt3 Cl7 -133.4(5) . . . . ?
N2 Pt2 Pt3 Cl7 -42.3(5) . . . . ?
N3 Pt2 Pt3 Cl7 46.5(5) . . . . ?
N4 Pt2 Pt3 Cl7 139.1(5) . . . . ?
Pt1 Pt2 Pt3 Cl7 -76.2(2) . . . . ?
N1 Pt2 Pt3 Pt4 125.2(8) . . . . ?
N2 Pt2 Pt3 Pt4 -143.7(8) . . . . ?
N3 Pt2 Pt3 Pt4 -54.9(8) . . . . ?
N4 Pt2 Pt3 Pt4 37.7(8) . . . . ?
Pt1 Pt2 Pt3 Pt4 -177.6(6) . . . . ?
N5 Pt4 Pt3 Cl5 -42.9(5) . . . . ?
N6 Pt4 Pt3 Cl5 -132.0(5) . . . . ?
N8 Pt4 Pt3 Cl5 48.3(5) . . . . ?
N7 Pt4 Pt3 Cl5 138.3(5) . . . . ?
Pt5 Pt4 Pt3 Cl5 -82.8(2) . . . . ?
N5 Pt4 Pt3 Cl6 47.7(5) . . . . ?
N6 Pt4 Pt3 Cl6 -41.3(5) . . . . ?
N8 Pt4 Pt3 Cl6 139.0(5) . . . . ?
N7 Pt4 Pt3 Cl6 -131.1(5) . . . . ?
Pt5 Pt4 Pt3 Cl6 7.8(2) . . . . ?
N5 Pt4 Pt3 Cl8 -132.6(5) . . . . ?
N6 Pt4 Pt3 Cl8 138.4(5) . . . . ?
N8 Pt4 Pt3 Cl8 -41.3(5) . . . . ?
N7 Pt4 Pt3 Cl8 48.6(5) . . . . ?
Pt5 Pt4 Pt3 Cl8 -172.5(2) . . . . ?
N5 Pt4 Pt3 Cl7 137.3(5) . . . . ?
N6 Pt4 Pt3 Cl7 48.3(5) . . . . ?
N8 Pt4 Pt3 Cl7 -131.4(5) . . . . ?
N7 Pt4 Pt3 Cl7 -41.5(5) . . . . ?
Pt5 Pt4 Pt3 Cl7 97.5(2) . . . . ?
N5 Pt4 Pt3 Pt2 -121.3(8) . . . . ?
N6 Pt4 Pt3 Pt2 149.7(8) . . . . ?
N8 Pt4 Pt3 Pt2 -30.0(8) . . . . ?
N7 Pt4 Pt3 Pt2 59.9(8) . . . . ?
Pt5 Pt4 Pt3 Pt2 -161.1(6) . . . . ?
N1 Pt2 Pt1 O1 7.9(7) . . . . ?
N2 Pt2 Pt1 O1 -84.8(7) . . . . ?
N3 Pt2 Pt1 O1 -172.0(7) . . . . ?
N4 Pt2 Pt1 O1 93.6(7) . . . . ?
Pt3 Pt2 Pt1 O1 -50.5(5) . . . . ?
N1 Pt2 Pt1 O2 97.0(6) . . . . ?
N2 Pt2 Pt1 O2 4.3(6) . . . . ?
N3 Pt2 Pt1 O2 -82.8(6) . . . . ?
N4 Pt2 Pt1 O2 -177.3(6) . . . . ?
Pt3 Pt2 Pt1 O2 38.6(5) . . . . ?
N1 Pt2 Pt1 C21 44(4) . . . . ?
N2 Pt2 Pt1 C21 -49(4) . . . . ?
N3 Pt2 Pt1 C21 -136(4) . . . . ?
N4 Pt2 Pt1 C21 130(4) . . . . ?
Pt3 Pt2 Pt1 C21 -15(4) . . . . ?
N1 Pt2 Pt1 Cl2 -81.6(5) . . . . ?
N2 Pt2 Pt1 Cl2 -174.3(5) . . . . ?
N3 Pt2 Pt1 Cl2 98.5(5) . . . . ?
N4 Pt2 Pt1 Cl2 4.1(5) . . . . ?
Pt3 Pt2 Pt1 Cl2 -140.0(3) . . . . ?
N1 Pt2 Pt1 Cl1 -174.3(5) . . . . ?
N2 Pt2 Pt1 Cl1 92.9(5) . . . . ?
N3 Pt2 Pt1 Cl1 5.8(5) . . . . ?
N4 Pt2 Pt1 Cl1 -88.6(5) . . . . ?
Pt3 Pt2 Pt1 Cl1 127.3(3) . . . . ?
N5 Pt4 Pt5 O4 -94.4(7) . . . . ?
N6 Pt4 Pt5 O4 -4.2(7) . . . . ?
N8 Pt4 Pt5 O4 175.7(7) . . . . ?
N7 Pt4 Pt5 O4 84.4(7) . . . . ?
Pt3 Pt4 Pt5 O4 -54.0(5) . . . . ?
N5 Pt4 Pt5 O3 -5.3(6) . . . . ?
N6 Pt4 Pt5 O3 84.9(6) . . . . ?
N8 Pt4 Pt5 O3 -95.2(7) . . . . ?
N7 Pt4 Pt5 O3 173.5(7) . . . . ?
Pt3 Pt4 Pt5 O3 35.1(5) . . . . ?
N5 Pt4 Pt5 C24 -79(4) . . . . ?
N6 Pt4 Pt5 C24 11(4) . . . . ?
N8 Pt4 Pt5 C24 -169(4) . . . . ?
N7 Pt4 Pt5 C24 100(4) . . . . ?
Pt3 Pt4 Pt5 C24 -38(4) . . . . ?
N5 Pt4 Pt5 Cl4 85.3(5) . . . . ?
N6 Pt4 Pt5 Cl4 175.5(5) . . . . ?
N8 Pt4 Pt5 Cl4 -4.6(5) . . . . ?
N7 Pt4 Pt5 Cl4 -95.9(5) . . . . ?
Pt3 Pt4 Pt5 Cl4 125.7(2) . . . . ?
N5 Pt4 Pt5 Cl3 177.4(5) . . . . ?
N6 Pt4 Pt5 Cl3 -92.4(5) . . . . ?
N8 Pt4 Pt5 Cl3 87.5(5) . . . . ?
N7 Pt4 Pt5 Cl3 -3.8(5) . . . . ?
Pt3 Pt4 Pt5 Cl3 -142.2(3) . . . . ?
O1 Pt1 O2 C6 72.7(16) . . . . ?
C21 Pt1 O2 C6 160.7(17) . . . . ?
Cl2 Pt1 O2 C6 136(10) . . . . ?
Cl1 Pt1 O2 C6 -107.9(15) . . . . ?
Pt2 Pt1 O2 C6 -12.2(15) . . . . ?
O3 Pt5 O4 C16 -77.5(18) . . . . ?
C24 Pt5 O4 C16 -169.1(19) . . . . ?
Cl4 Pt5 O4 C16 -159(18) . . . . ?
Cl3 Pt5 O4 C16 102.4(17) . . . . ?
Pt4 Pt5 O4 C16 8.3(17) . . . . ?
O4 Pt5 O3 C11 87.9(16) . . . . ?
C24 Pt5 O3 C11 173.2(16) . . . . ?
Cl4 Pt5 O3 C11 -93.7(15) . . . . ?
Cl3 Pt5 O3 C11 88(10) . . . . ?
Pt4 Pt5 O3 C11 2.4(15) . . . . ?
O2 Pt1 O1 C1 -97.0(18) . . . . ?
C21 Pt1 O1 C1 175.1(19) . . . . ?
Cl2 Pt1 O1 C1 85.3(17) . . . . ?
Cl1 Pt1 O1 C1 -113(12) . . . . ?
Pt2 Pt1 O1 C1 -10.0(17) . . . . ?
N5 Pt4 N6 C16 82.9(19) . . . . ?
N8 Pt4 N6 C16 -173(87) . . . . ?
N7 Pt4 N6 C16 -97.0(19) . . . . ?
Pt5 Pt4 N6 C16 1.8(17) . . . . ?
Pt3 Pt4 N6 C16 170.9(18) . . . . ?
N2 Pt2 N1 C1 70.5(19) . . . . ?
N3 Pt2 N1 C1 99(100) . . . . ?
N4 Pt2 N1 C1 -111.0(19) . . . . ?
Pt1 Pt2 N1 C1 -10.1(18) . . . . ?
Pt3 Pt2 N1 C1 159.3(18) . . . . ?
N6 Pt4 N5 C11 -70.8(18) . . . . ?
N8 Pt4 N5 C11 110.2(18) . . . . ?
N7 Pt4 N5 C11 -69(33) . . . . ?
Pt5 Pt4 N5 C11 11.3(17) . . . . ?
Pt3 Pt4 N5 C11 -159.5(18) . . . . ?
N1 Pt2 N2 C6 -78.2(17) . . . . ?
N3 Pt2 N2 C6 101.8(17) . . . . ?
N4 Pt2 N2 C6 -126(17) . . . . ?
Pt1 Pt2 N2 C6 1.8(16) . . . . ?
Pt3 Pt2 N2 C6 -171.2(16) . . . . ?
Pt1 O2 C6 N2 17(3) . . . . ?
Pt1 O2 C6 C7 -167.2(16) . . . . ?
Pt2 N2 C6 O2 -12(3) . . . . ?
Pt2 N2 C6 C7 172.6(15) . . . . ?
Pt2 N1 C1 O1 6(3) . . . . ?
Pt2 N1 C1 C2 -170.7(15) . . . . ?
Pt1 O1 C1 N1 6(3) . . . . ?
Pt1 O1 C1 C2 -177.3(15) . . . . ?
Pt4 N6 C16 O4 4(3) . . . . ?
Pt4 N6 C16 C17 178.3(14) . . . . ?
Pt5 O4 C16 N6 -10(3) . . . . ?
Pt5 O4 C16 C17 175.7(14) . . . . ?
C19 C17 C16 N6 10(3) . . . . ?
C20 C17 C16 N6 -117(2) . . . . ?
C18 C17 C16 N6 127(2) . . . . ?
C19 C17 C16 O4 -175(2) . . . . ?
C20 C17 C16 O4 58(3) . . . . ?
C18 C17 C16 O4 -58(2) . . . . ?
Pt5 O3 C11 N5 4(3) . . . . ?
Pt5 O3 C11 C12 -173.7(13) . . . . ?
Pt4 N5 C11 O3 -13(3) . . . . ?
Pt4 N5 C11 C12 165.2(14) . . . . ?
O2 C6 C7 C8 -157(3) . . . . ?
N2 C6 C7 C8 18(4) . . . . ?
O2 C6 C7 C9 73(3) . . . . ?
N2 C6 C7 C9 -112(3) . . . . ?
O2 C6 C7 C10 -43(3) . . . . ?
N2 C6 C7 C10 133(2) . . . . ?
O3 C11 C12 C14 68(3) . . . . ?
N5 C11 C12 C14 -110(3) . . . . ?
O3 C11 C12 C15 -170(2) . . . . ?
N5 C11 C12 C15 12(3) . . . . ?
O3 C11 C12 C13 -49(3) . . . . ?
N5 C11 C12 C13 133(3) . . . . ?
O5 C22 C21 Pt1 -96(3) . . . . ?
C23 C22 C21 Pt1 83(2) . . . . ?
O1 Pt1 C21 C22 89.5(18) . . . . ?
O2 Pt1 C21 C22 0.6(18) . . . . ?
Cl2 Pt1 C21 C22 179.5(17) . . . . ?
Cl1 Pt1 C21 C22 -88.3(17) . . . . ?
Pt2 Pt1 C21 C22 54(5) . . . . ?
O6 C25 C24 Pt5 -103(2) . . . . ?
C26 C25 C24 Pt5 91(2) . . . . ?
O4 Pt5 C24 C25 92.8(18) . . . . ?
O3 Pt5 C24 C25 4.1(18) . . . . ?
Cl4 Pt5 C24 C25 -87.0(17) . . . . ?
Cl3 Pt5 C24 C25 -178.5(18) . . . . ?
Pt4 Pt5 C24 C25 77(4) . . . . ?
N1 C1 C2 C5 127(4) . . . . ?
O1 C1 C2 C5 -50(4) . . . . ?
N1 C1 C2 C4 5(4) . . . . ?
O1 C1 C2 C4 -172(3) . . . . ?
N1 C1 C2 C3 -111(3) . . . . ?
O1 C1 C2 C3 72(3) . . . . ?
